data_4342385
loop_
_publ_author_name
'Ostapowicz, Thomas G.'
'Fryzuk, Michael D.'

_publ_section_title
;
 Anionic Tantalum Dihydride Complexes: Heterobimetallic Coupling Reactions
 and Reactivity toward Small-Molecule Activation.
;
_journal_issue 5
_journal_name_full 'Inorganic chemistry'
_journal_page_first 2357
_journal_paper_doi 10.1021/ic502976r
_journal_volume 54
_journal_year 2015
_chemical_formula_moiety 'C29 H55 O P2 Ru Ta'
_chemical_formula_sum 'C29 H55 O P2 Ru Ta'
_chemical_formula_weight 763.69
_space_group_crystal_system monoclinic
_space_group_IT_number 14
_space_group_name_Hall '-P 2yn'
_space_group_name_H-M_alt 'P 1 21/n 1'
_symmetry_space_group_name_Hall '-P 2yn'
_symmetry_space_group_name_H-M 'P 1 21/n 1'
_atom_sites_solution_hydrogens mixed
_audit_creation_date 2014-11-24
_audit_creation_method
;
Olex2 1.2
(compiled 2014.06.27 svn.r2953 for OlexSys, GUI svn.r4855)
;
_cell_angle_alpha 90
_cell_angle_beta 106.813(5)
_cell_angle_gamma 90
_cell_formula_units_Z 4
_cell_length_a 9.339(2)
_cell_length_b 31.978(8)
_cell_length_c 10.782(3)
_cell_measurement_reflns_used 9915
_cell_measurement_temperature 90
_cell_measurement_theta_max 30.11
_cell_measurement_theta_min 2.35
_cell_volume 3082.3(13)
_computing_cell_refinement 'SAINT v8.34A (Bruker, 2013)'
_computing_data_reduction 'SAINT v8.34A (Bruker, 2013)'
_computing_molecular_graphics 'Olex2 (Dolomanov et al., 2009)'
_computing_publication_material 'Olex2 (Dolomanov et al., 2009)'
_computing_structure_refinement 'ShelXL (Sheldrick, 2008)'
_diffrn_ambient_temperature 90
_diffrn_measured_fraction_theta_full 1.000
_diffrn_measured_fraction_theta_max 0.989
_diffrn_measurement_device_type 'Bruker APEX-II CCD'
_diffrn_measurement_method '\f and \w scans'
_diffrn_radiation_type MoK\a
_diffrn_radiation_wavelength 0.71069
_diffrn_reflns_av_R_equivalents 0.0471
_diffrn_reflns_av_unetI/netI 0.0489
_diffrn_reflns_Laue_measured_fraction_full 1.000
_diffrn_reflns_Laue_measured_fraction_max 0.989
_diffrn_reflns_limit_h_max 13
_diffrn_reflns_limit_h_min -13
_diffrn_reflns_limit_k_max 45
_diffrn_reflns_limit_k_min -42
_diffrn_reflns_limit_l_max 11
_diffrn_reflns_limit_l_min -15
_diffrn_reflns_number 32471
_diffrn_reflns_point_group_measured_fraction_full 1.000
_diffrn_reflns_point_group_measured_fraction_max 0.989
_diffrn_reflns_theta_full 25.240
_diffrn_reflns_theta_max 30.120
_diffrn_reflns_theta_min 1.273
_diffrn_standards_number 0
_exptl_absorpt_coefficient_mu 4.160
_exptl_absorpt_correction_T_max 0.7460
_exptl_absorpt_correction_T_min 0.5563
_exptl_absorpt_correction_type multi-scan
_exptl_absorpt_process_details
;
SADABS-2012/1 (Bruker,2012) was used for absorption correction.
wR2(int) was 0.0733 before and 0.0480 after correction.
The Ratio of minimum to maximum transmission is 0.7457.
The \l/2 correction factor is 0.0015.
;
_exptl_crystal_colour red
_exptl_crystal_colour_primary red
_exptl_crystal_density_diffrn 1.646
_exptl_crystal_description Plate
_exptl_crystal_F_000 1536
_exptl_crystal_size_max 0.11
_exptl_crystal_size_mid 0.1
_exptl_crystal_size_min 0.06
_refine_diff_density_max 3.571
_refine_diff_density_min -4.121
_refine_diff_density_rms 0.192
_refine_ls_extinction_method none
_refine_ls_goodness_of_fit_ref 1.139
_refine_ls_hydrogen_treatment mixed
_refine_ls_matrix_type full
_refine_ls_number_parameters 331
_refine_ls_number_reflns 8987
_refine_ls_number_restraints 3
_refine_ls_restrained_S_all 1.139
_refine_ls_R_factor_all 0.0621
_refine_ls_R_factor_gt 0.0480
_refine_ls_shift/su_max 0.001
_refine_ls_shift/su_mean 0.000
_refine_ls_structure_factor_coef Fsqd
_refine_ls_weighting_details 'w=1/[\s^2^(Fo^2^)+(0.0107P)^2^+25.7938P] where P=(Fo^2^+2Fc^2^)/3'
_refine_ls_weighting_scheme calc
_refine_ls_wR_factor_gt 0.0881
_refine_ls_wR_factor_ref 0.0920
_reflns_Friedel_coverage 0.000
_reflns_number_gt 7522
_reflns_number_total 8987
_reflns_threshold_expression 'I > 2\s(I)'
_cod_data_source_file ic502976r_si_002.cif
_cod_data_source_block mf1016
_cod_depositor_comments 'Adding full bibliography for 4342380--4342385.cif.'
_cod_original_cell_volume 3082.6(13)
_cod_database_code 4342385
_shelxl_version_number 2014/6
_shelx_space_group_comment
;
The symmetry employed for this shelxl refinement is uniquely defined
by the following loop, which should always be used as a source of
symmetry information in preference to the above space-group names.
They are only intended as comments.
;
_olex2_refinement_description
;
1. Others
 Fixed Uiso: H05(0.03) H06(0.029) H24(0.022) H07(0.029) H14A(0.05) H14B(0.05)
 H14C(0.05) H26A(0.042) H26B(0.042) H26C(0.042) H15(0.027) H18(0.023)
 H13A(0.032) H13B(0.032) H13C(0.032) H08(0.029) H11A(0.034) H11B(0.034)
 H11C(0.034) H12(0.018) H04(0.024) H01(0.029) H10(0.029) H03(0.025) H09(0.029)
 H16A(0.045) H16B(0.045) H16C(0.045) H22A(0.052) H22B(0.052) H22C(0.052)
 H02(0.027) H21(0.027) H28A(0.039) H28B(0.039) H28C(0.039) H17A(0.043)
 H17B(0.043) H17C(0.043) H27(0.022) H23A(0.039) H23B(0.039) H23C(0.039)
 H25A(0.032) H25B(0.032) H25C(0.032) H19A(0.045) H19B(0.045) H19C(0.045)
 H20A(0.048) H20B(0.048) H20C(0.048)
 Fixed X: H05(0.3548) H06(0.0602) H24(0.6652) H07(-0.1327) H14A(0.4095)
 H14B(0.3858) H14C(0.4508) H26A(0.2177) H26B(0.2463) H26C(0.1552) H15(0.1554)
 H18(-0.05) H13A(0.1315) H13B(0.1457) H13C(-0.0033) H08(-0.1804) H11A(0.0063)
 H11B(0.1433) H11C(0.1591) H12(0.2833) H04(0.0992) H01(0.4603) H10(0.141)
 H03(0.0376) H09(-0.0189) H16A(0.2788) H16B(0.105) H16C(0.2261) H22A(0.558)
 H22B(0.4561) H22C(0.6257) H02(0.27) H21(0.388) H28A(0.3226) H28B(0.4803)
 H28C(0.3282) H17A(-0.1335) H17B(-0.0685) H17C(-0.2256) H27(0.4637)
 H23A(0.8363) H23B(0.7589) H23C(0.7066) H25A(0.6116) H25B(0.541) H25C(0.7188)
 H19A(-0.2357) H19B(-0.087) H19C(-0.157) H20A(0.6913) H20B(0.5561) H20C(0.5921)
 Fixed Y: H05(0.2523) H06(0.1193) H24(0.1194) H07(0.1486) H14A(0.1527)
 H14B(0.1063) H14C(0.142) H26A(0.0184) H26B(0.0155) H26C(0.0542) H15(0.1392)
 H18(0.16) H13A(0.026) H13B(0.0745) H13C(0.0574) H08(0.2236) H11A(0.0301)
 H11B(0.0403) H11C(0.0044) H12(0.0579) H04(0.2855) H01(0.2337) H10(0.1768)
 H03(0.2798) H09(0.2403) H16A(0.2046) H16B(0.2013) H16C(0.2088) H22A(-0.0179)
 H22B(-0.0094) H22C(0.0065) H02(0.2503) H21(0.0374) H28A(0.112) H28B(0.0934)
 H28C(0.0712) H17A(0.1119) H17B(0.1585) H17C(0.15) H27(0.0376) H23A(0.095)
 H23B(0.0572) H23C(0.0684) H25A(0.1427) H25B(0.1686) H25C(0.1654) H19A(0.1164)
 H19B(0.097) H19C(0.0769) H20A(0.062) H20B(0.0859) H20C(0.0384)
 Fixed Z: H05(0.9825) H06(0.8675) H24(0.7751) H07(0.6743) H14A(0.2505)
 H14B(0.2965) H14C(0.4017) H26A(0.9139) H26B(0.7748) H26C(0.8083) H15(0.2295)
 H18(0.4336) H13A(0.2208) H13B(0.1891) H13C(0.2167) H08(0.7204) H11A(0.429)
 H11B(0.5539) H11C(0.4555) H12(0.4042) H04(0.8809) H01(0.7986) H10(1.0356)
 H03(0.6346) H09(0.9473) H16A(0.4085) H16B(0.3307) H16C(0.2539) H22A(0.6777)
 H22B(0.7716) H22C(0.8114) H02(0.5883) H21(0.6015) H28A(0.9772) H28B(1.0604)
 H28C(1.0642) H17A(0.2034) H17B(0.2119) H17C(0.2392) H27(0.9298) H23A(0.9661)
 H23B(0.8737) H23C(0.9986) H25A(1.0124) H25B(0.882) H25C(0.9414) H19A(0.4418)
 H19B(0.5384) H19C(0.3979) H20A(0.6538) H20B(0.5535) H20C(0.5271)
;
_olex2_submission_special_instructions 'No special instructions were received'

loop_
_space_group_symop_operation_xyz
'x, y, z'
'-x+1/2, y+1/2, -z+1/2'
'-x, -y, -z'
'x-1/2, -y-1/2, z-1/2'

loop_
_atom_site_label
_atom_site_type_symbol
_atom_site_fract_x
_atom_site_fract_y
_atom_site_fract_z
_atom_site_U_iso_or_equiv
_atom_site_adp_type
_atom_site_occupancy
_atom_site_site_symmetry_order
_atom_site_calc_flag
_atom_site_refinement_flags_posn
Ta1 Ta 0.14334(2) 0.20360(2) 0.78166(2) 0.01241(5) Uani 1 1 d D
Ru1 Ru 0.26733(5) 0.13969(2) 0.65703(4) 0.01154(8) Uani 1 1 d D
P1 P 0.15905(15) 0.11855(4) 0.43981(12) 0.0112(2) Uani 1 1 d .
P2 P 0.43663(15) 0.08805(4) 0.76524(13) 0.0136(3) Uani 1 1 d .
C05 C 0.3071(7) 0.25612(18) 0.8927(6) 0.0246(12) Uani 1 1 d .
H05 H 0.3548 0.2523 0.9825 0.030 Uiso 1 1 calc R
C06 C 0.0226(7) 0.14711(18) 0.8594(6) 0.0244(13) Uani 1 1 d .
H06 H 0.0602 0.1193 0.8675 0.029 Uiso 1 1 calc R
C24 C 0.6246(6) 0.11028(17) 0.8470(5) 0.0183(11) Uani 1 1 d .
H24 H 0.6652 0.1194 0.7751 0.022 Uiso 1 1 calc R
C07 C -0.0856(7) 0.16339(19) 0.7518(6) 0.0245(12) Uani 1 1 d .
H07 H -0.1327 0.1486 0.6743 0.029 Uiso 1 1 calc R
O1 O 0.5223(4) 0.19029(12) 0.6070(4) 0.0195(8) Uani 1 1 d .
C14 C 0.3814(8) 0.1361(2) 0.3162(7) 0.0335(16) Uani 1 1 d .
H14A H 0.4095 0.1527 0.2505 0.050 Uiso 1 1 calc GR
H14B H 0.3858 0.1063 0.2965 0.050 Uiso 1 1 calc GR
H14C H 0.4508 0.1420 0.4017 0.050 Uiso 1 1 calc GR
C26 C 0.2376(7) 0.03457(19) 0.8434(7) 0.0277(13) Uani 1 1 d .
H26A H 0.2177 0.0184 0.9139 0.042 Uiso 1 1 calc GR
H26B H 0.2463 0.0155 0.7748 0.042 Uiso 1 1 calc GR
H26C H 0.1552 0.0542 0.8083 0.042 Uiso 1 1 calc GR
C15 C 0.2232(7) 0.14743(17) 0.3160(5) 0.0223(12) Uani 1 1 d .
H15 H 0.1554 0.1392 0.2295 0.027 Uiso 1 1 calc R
C18 C -0.0449(6) 0.13230(17) 0.3921(5) 0.0193(11) Uani 1 1 d .
H18 H -0.0500 0.1600 0.4336 0.023 Uiso 1 1 calc R
C13 C 0.1058(7) 0.05458(17) 0.2397(6) 0.0216(12) Uani 1 1 d .
H13A H 0.1315 0.0260 0.2208 0.032 Uiso 1 1 calc GR
H13B H 0.1457 0.0745 0.1891 0.032 Uiso 1 1 calc GR
H13C H -0.0033 0.0574 0.2167 0.032 Uiso 1 1 calc GR
C08 C -0.1128(6) 0.20503(19) 0.7773(6) 0.0244(12) Uani 1 1 d .
H08 H -0.1804 0.2236 0.7204 0.029 Uiso 1 1 calc R
C11 C 0.1155(7) 0.03179(17) 0.4627(6) 0.0226(12) Uani 1 1 d .
H11A H 0.0063 0.0301 0.4290 0.034 Uiso 1 1 calc GR
H11B H 0.1433 0.0403 0.5539 0.034 Uiso 1 1 calc GR
H11C H 0.1591 0.0044 0.4555 0.034 Uiso 1 1 calc GR
C12 C 0.1738(6) 0.06365(15) 0.3851(5) 0.0152(10) Uani 1 1 d .
H12 H 0.2833 0.0579 0.4042 0.018 Uiso 1 1 calc R
C04 C 0.1625(6) 0.27394(17) 0.8348(6) 0.0200(11) Uani 1 1 d .
H04 H 0.0992 0.2855 0.8809 0.024 Uiso 1 1 calc R
C01 C 0.3644(7) 0.24540(17) 0.7897(6) 0.0244(13) Uani 1 1 d .
H01 H 0.4603 0.2337 0.7986 0.029 Uiso 1 1 calc R
C10 C 0.0669(7) 0.1789(2) 0.9542(6) 0.0240(12) Uani 1 1 d .
H10 H 0.1410 0.1768 1.0356 0.029 Uiso 1 1 calc R
C03 C 0.1281(7) 0.27168(17) 0.6966(6) 0.0207(11) Uani 1 1 d .
H03 H 0.0376 0.2798 0.6346 0.025 Uiso 1 1 calc R
C09 C -0.0211(7) 0.21445(18) 0.9037(6) 0.0240(12) Uani 1 1 d .
H09 H -0.0189 0.2403 0.9473 0.029 Uiso 1 1 calc R
C16 C 0.2068(8) 0.19479(18) 0.3284(6) 0.0300(15) Uani 1 1 d .
H16A H 0.2788 0.2046 0.4085 0.045 Uiso 1 1 calc GR
H16B H 0.1050 0.2013 0.3307 0.045 Uiso 1 1 calc GR
H16C H 0.2261 0.2088 0.2539 0.045 Uiso 1 1 calc GR
C22 C 0.5356(8) 0.0020(2) 0.7389(7) 0.0346(16) Uani 1 1 d .
H22A H 0.5580 -0.0179 0.6777 0.052 Uiso 1 1 calc GR
H22B H 0.4561 -0.0094 0.7716 0.052 Uiso 1 1 calc GR
H22C H 0.6257 0.0065 0.8114 0.052 Uiso 1 1 calc GR
C02 C 0.2576(7) 0.25469(17) 0.6717(6) 0.0222(12) Uani 1 1 d .
H02 H 0.2700 0.2503 0.5883 0.027 Uiso 1 1 calc R
C21 C 0.4837(7) 0.04397(18) 0.6693(6) 0.0228(12) Uani 1 1 d .
H21 H 0.3880 0.0374 0.6015 0.027 Uiso 1 1 calc R
C28 C 0.3781(7) 0.08632(19) 1.0095(6) 0.0259(13) Uani 1 1 d .
H28A H 0.3226 0.1120 0.9772 0.039 Uiso 1 1 calc GR
H28B H 0.4803 0.0934 1.0604 0.039 Uiso 1 1 calc GR
H28C H 0.3282 0.0712 1.0642 0.039 Uiso 1 1 calc GR
C29 C 0.4242(6) 0.17183(17) 0.6255(5) 0.0181(11) Uani 1 1 d .
C17 C -0.1253(7) 0.1387(2) 0.2489(6) 0.0286(14) Uani 1 1 d .
H17A H -0.1335 0.1119 0.2034 0.043 Uiso 1 1 calc GR
H17B H -0.0685 0.1585 0.2119 0.043 Uiso 1 1 calc GR
H17C H -0.2256 0.1500 0.2392 0.043 Uiso 1 1 calc GR
C27 C 0.3833(6) 0.05885(17) 0.8952(5) 0.0185(11) Uani 1 1 d .
H27 H 0.4637 0.0376 0.9298 0.022 Uiso 1 1 calc R
C23 C 0.7423(7) 0.0800(2) 0.9288(6) 0.0263(13) Uani 1 1 d .
H23A H 0.8363 0.0950 0.9661 0.039 Uiso 1 1 calc GR
H23B H 0.7589 0.0572 0.8737 0.039 Uiso 1 1 calc GR
H23C H 0.7066 0.0684 0.9986 0.039 Uiso 1 1 calc GR
C25 C 0.6239(7) 0.15044(17) 0.9282(6) 0.0213(11) Uani 1 1 d .
H25A H 0.6116 0.1427 1.0124 0.032 Uiso 1 1 calc GR
H25B H 0.5410 0.1686 0.8820 0.032 Uiso 1 1 calc GR
H25C H 0.7188 0.1654 0.9414 0.032 Uiso 1 1 calc GR
C19 C -0.1396(7) 0.1031(2) 0.4475(6) 0.0297(14) Uani 1 1 d .
H19A H -0.2357 0.1164 0.4418 0.045 Uiso 1 1 calc GR
H19B H -0.0870 0.0970 0.5384 0.045 Uiso 1 1 calc GR
H19C H -0.1570 0.0769 0.3979 0.045 Uiso 1 1 calc GR
C20 C 0.5904(7) 0.0589(2) 0.5941(6) 0.0319(15) Uani 1 1 d .
H20A H 0.6913 0.0620 0.6538 0.048 Uiso 1 1 calc GR
H20B H 0.5561 0.0859 0.5535 0.048 Uiso 1 1 calc GR
H20C H 0.5921 0.0384 0.5271 0.048 Uiso 1 1 calc GR
H32 H 0.116(7) 0.1769(19) 0.619(3) 0.028(18) Uiso 1 1 d D
H30 H 0.138(6) 0.1100(18) 0.675(7) 0.03(2) Uiso 1 1 d D
H31 H 0.304(8) 0.165(3) 0.819(10) 0.10(4) Uiso 1 1 d D

loop_
_atom_site_aniso_label
_atom_site_aniso_U_11
_atom_site_aniso_U_22
_atom_site_aniso_U_33
_atom_site_aniso_U_23
_atom_site_aniso_U_13
_atom_site_aniso_U_12
Ta1 0.01565(10) 0.00931(8) 0.01193(9) -0.00031(8) 0.00344(7) 0.00200(8)
Ru1 0.01462(19) 0.00908(17) 0.01056(18) -0.00027(14) 0.00308(15) 0.00061(14)
P1 0.0146(6) 0.0081(5) 0.0107(6) 0.0005(4) 0.0032(5) -0.0010(4)
P2 0.0148(6) 0.0116(6) 0.0144(6) -0.0013(5) 0.0043(5) 0.0014(5)
C05 0.032(3) 0.016(3) 0.020(3) -0.003(2) -0.001(3) -0.001(2)
C06 0.026(3) 0.014(2) 0.039(4) 0.008(2) 0.019(3) 0.003(2)
C24 0.017(3) 0.019(3) 0.018(3) -0.003(2) 0.004(2) -0.002(2)
C07 0.022(3) 0.023(3) 0.033(3) -0.008(2) 0.015(3) -0.009(2)
O1 0.0158(19) 0.0229(19) 0.0159(19) 0.0008(15) -0.0014(15) -0.0112(15)
C14 0.048(4) 0.032(3) 0.030(3) -0.010(3) 0.027(3) -0.020(3)
C26 0.025(3) 0.021(3) 0.038(4) 0.010(3) 0.009(3) -0.002(2)
C15 0.038(3) 0.016(2) 0.014(3) -0.001(2) 0.010(2) -0.011(2)
C18 0.019(3) 0.017(2) 0.017(3) -0.006(2) -0.002(2) 0.005(2)
C13 0.029(3) 0.013(2) 0.023(3) -0.009(2) 0.008(2) -0.003(2)
C08 0.019(3) 0.021(3) 0.034(3) 0.000(3) 0.008(2) 0.003(2)
C11 0.022(3) 0.013(2) 0.032(3) 0.003(2) 0.006(2) -0.003(2)
C12 0.016(2) 0.010(2) 0.018(3) -0.0036(19) 0.003(2) -0.0008(18)
C04 0.024(3) 0.013(2) 0.021(3) -0.005(2) 0.003(2) 0.003(2)
C01 0.026(3) 0.010(2) 0.038(4) -0.003(2) 0.010(3) -0.002(2)
C10 0.025(3) 0.032(3) 0.017(3) 0.004(2) 0.008(2) 0.003(2)
C03 0.028(3) 0.012(2) 0.020(3) 0.003(2) 0.004(2) 0.001(2)
C09 0.030(3) 0.019(3) 0.029(3) -0.005(2) 0.019(3) -0.002(2)
C16 0.049(4) 0.016(3) 0.020(3) 0.006(2) 0.003(3) -0.012(3)
C22 0.035(4) 0.024(3) 0.038(4) -0.011(3) -0.001(3) 0.017(3)
C02 0.035(3) 0.014(2) 0.022(3) -0.002(2) 0.014(3) -0.005(2)
C21 0.021(3) 0.023(3) 0.022(3) -0.008(2) 0.001(2) 0.007(2)
C28 0.033(3) 0.025(3) 0.023(3) 0.007(2) 0.013(3) 0.004(3)
C29 0.022(3) 0.016(2) 0.015(3) -0.003(2) 0.003(2) -0.002(2)
C17 0.032(3) 0.023(3) 0.020(3) -0.005(2) -0.009(3) 0.007(3)
C27 0.021(3) 0.014(2) 0.019(3) 0.008(2) 0.005(2) 0.003(2)
C23 0.020(3) 0.029(3) 0.023(3) -0.005(2) -0.003(2) 0.003(2)
C25 0.028(3) 0.013(2) 0.020(3) -0.004(2) 0.002(2) -0.003(2)
C19 0.019(3) 0.042(4) 0.028(3) -0.008(3) 0.008(3) -0.003(3)
C20 0.027(3) 0.049(4) 0.019(3) -0.014(3) 0.006(3) 0.008(3)

loop_
_atom_type_symbol
_atom_type_description
_atom_type_scat_dispersion_real
_atom_type_scat_dispersion_imag
_atom_type_scat_source
C C 0.0033 0.0016 'International Tables Vol C Tables 4.2.6.8 and 6.1.1.4'
H H 0.0000 0.0000 'International Tables Vol C Tables 4.2.6.8 and 6.1.1.4'
O O 0.0106 0.0060 'International Tables Vol C Tables 4.2.6.8 and 6.1.1.4'
P P 0.1023 0.0942 'International Tables Vol C Tables 4.2.6.8 and 6.1.1.4'
Ru Ru -1.2594 0.8363 'International Tables Vol C Tables 4.2.6.8 and 6.1.1.4'
Ta Ta -0.7052 6.5227 'International Tables Vol C Tables 4.2.6.8 and 6.1.1.4'

loop_
_geom_angle_atom_site_label_1
_geom_angle_atom_site_label_2
_geom_angle_atom_site_label_3
_geom_angle
Ru1 Ta1 H32 38(2)
Ru1 Ta1 H31 40(3)
C05 Ta1 Ru1 117.12(16)
C05 Ta1 C06 131.3(2)
C05 Ta1 C07 149.4(2)
C05 Ta1 C08 119.9(2)
C05 Ta1 C01 34.1(2)
C05 Ta1 C02 57.1(2)
C05 Ta1 H32 133(2)
C05 Ta1 H31 90(3)
C06 Ta1 Ru1 85.50(14)
C06 Ta1 C07 33.6(2)
C06 Ta1 C01 151.2(2)
C06 Ta1 C02 171.1(2)
C06 Ta1 H32 92(2)
C06 Ta1 H31 82(3)
C07 Ta1 Ru1 91.13(14)
C07 Ta1 C01 174.6(2)
C07 Ta1 C02 141.3(2)
C07 Ta1 H32 76(2)
C07 Ta1 H31 107(3)
C08 Ta1 Ru1 122.98(15)
C08 Ta1 C06 56.7(2)
C08 Ta1 C07 33.7(2)
C08 Ta1 C01 145.7(2)
C08 Ta1 C02 123.8(2)
C08 Ta1 H32 97(2)
C08 Ta1 H31 138(3)
C04 Ta1 Ru1 142.70(15)
C04 Ta1 C05 35.7(2)
C04 Ta1 C06 130.8(2)
C04 Ta1 C07 123.2(2)
C04 Ta1 C08 89.5(2)
C04 Ta1 C01 57.0(2)
C04 Ta1 C10 98.8(2)
C04 Ta1 C03 35.7(2)
C04 Ta1 C09 74.4(2)
C04 Ta1 C02 57.0(2)
C04 Ta1 H32 130(2)
C04 Ta1 H31 126(3)
C01 Ta1 Ru1 87.41(14)
C01 Ta1 H32 100(2)
C01 Ta1 H31 75(3)
C10 Ta1 Ru1 113.17(15)
C10 Ta1 C05 98.1(2)
C10 Ta1 C06 34.8(2)
C10 Ta1 C07 57.5(2)
C10 Ta1 C08 58.7(2)
C10 Ta1 C01 127.8(2)
C10 Ta1 C03 129.1(2)
C10 Ta1 C09 35.6(2)
C10 Ta1 C02 154.0(2)
C10 Ta1 H32 127(2)
C10 Ta1 H31 91(3)
C03 Ta1 Ru1 117.68(14)
C03 Ta1 C05 59.6(2)
C03 Ta1 C06 148.2(2)
C03 Ta1 C07 119.1(2)
C03 Ta1 C08 91.6(2)
C03 Ta1 C01 57.4(2)
C03 Ta1 C02 34.5(2)
C03 Ta1 H32 94(2)
C03 Ta1 H31 130(3)
C09 Ta1 Ru1 142.74(14)
C09 Ta1 C05 92.5(2)
C09 Ta1 C06 57.4(2)
C09 Ta1 C07 56.9(2)
C09 Ta1 C08 35.1(2)
C09 Ta1 C01 126.2(2)
C09 Ta1 C03 96.2(2)
C09 Ta1 C02 129.1(2)
C09 Ta1 H32 131(2)
C09 Ta1 H31 126(3)
C02 Ta1 Ru1 87.53(13)
C02 Ta1 C01 33.4(2)
C02 Ta1 H32 79(2)
C02 Ta1 H31 97(3)
H32 Ta1 H31 78(4)
Ta1 Ru1 H32 40.6(7)
Ta1 Ru1 H30 87(3)
Ta1 Ru1 H31 40.8(8)
P1 Ru1 Ta1 123.55(4)
P1 Ru1 H32 83.1(8)
P1 Ru1 H30 80(3)
P1 Ru1 H31 164.1(10)
P2 Ru1 Ta1 124.97(4)
P2 Ru1 P1 108.93(5)
P2 Ru1 H32 161.5(16)
P2 Ru1 H30 87(3)
P2 Ru1 H31 85.5(11)
C29 Ru1 Ta1 97.77(16)
C29 Ru1 P1 96.21(17)
C29 Ru1 P2 91.50(17)
C29 Ru1 H32 101(2)
C29 Ru1 H30 175(3)
C29 Ru1 H31 90(3)
H32 Ru1 H30 81(3)
H32 Ru1 H31 81.4(11)
H30 Ru1 H31 95(4)
C15 P1 Ru1 115.77(19)
C15 P1 C18 101.5(3)
C15 P1 C12 99.9(2)
C18 P1 Ru1 108.29(18)
C12 P1 Ru1 122.10(18)
C12 P1 C18 107.2(2)
C24 P2 Ru1 111.95(18)
C24 P2 C21 102.1(3)
C24 P2 C27 104.8(3)
C21 P2 Ru1 119.09(19)
C27 P2 Ru1 115.91(18)
C27 P2 C21 101.2(3)
Ta1 C05 H05 118.1
C04 C05 Ta1 70.7(3)
C04 C05 H05 126.9
C01 C05 Ta1 76.4(3)
C01 C05 H05 126.9
C01 C05 C04 106.2(5)
Ta1 C06 H06 122.5
C07 C06 Ta1 74.4(3)
C07 C06 H06 125.6
C07 C06 C10 108.7(5)
C10 C06 Ta1 69.1(3)
C10 C06 H06 125.6
P2 C24 H24 105.1
C23 C24 P2 116.8(4)
C23 C24 H24 105.1
C23 C24 C25 108.4(5)
C25 C24 P2 115.1(4)
C25 C24 H24 105.1
Ta1 C07 H07 123.0
C06 C07 Ta1 72.0(3)
C06 C07 H07 125.7
C08 C07 Ta1 71.0(3)
C08 C07 C06 108.6(6)
C08 C07 H07 125.7
H14A C14 H14B 109.5
H14A C14 H14C 109.5
H14B C14 H14C 109.5
C15 C14 H14A 109.5
C15 C14 H14B 109.5
C15 C14 H14C 109.5
H26A C26 H26B 109.5
H26A C26 H26C 109.5
H26B C26 H26C 109.5
C27 C26 H26A 109.5
C27 C26 H26B 109.5
C27 C26 H26C 109.5
P1 C15 H15 106.9
C14 C15 P1 113.3(4)
C14 C15 H15 106.9
C14 C15 C16 110.9(5)
C16 C15 P1 111.6(4)
C16 C15 H15 106.9
P1 C18 H18 105.1
C17 C18 P1 118.2(4)
C17 C18 H18 105.1
C19 C18 P1 114.1(4)
C19 C18 H18 105.1
C19 C18 C17 108.0(5)
H13A C13 H13B 109.5
H13A C13 H13C 109.5
H13B C13 H13C 109.5
C12 C13 H13A 109.5
C12 C13 H13B 109.5
C12 C13 H13C 109.5
Ta1 C08 H08 120.1
C07 C08 Ta1 75.3(3)
C07 C08 H08 126.3
C07 C08 C09 107.3(5)
C09 C08 Ta1 70.1(3)
C09 C08 H08 126.3
H11A C11 H11B 109.5
H11A C11 H11C 109.5
H11B C11 H11C 109.5
C12 C11 H11A 109.5
C12 C11 H11B 109.5
C12 C11 H11C 109.5
P1 C12 H12 105.8
C13 C12 P1 116.9(4)
C13 C12 H12 105.8
C11 C12 P1 112.7(4)
C11 C12 C13 109.1(4)
C11 C12 H12 105.8
Ta1 C04 H04 119.4
C05 C04 Ta1 73.6(3)
C05 C04 H04 125.3
C03 C04 Ta1 73.5(3)
C03 C04 C05 109.5(5)
C03 C04 H04 125.3
Ta1 C01 H01 123.5
C05 C01 Ta1 69.6(3)
C05 C01 H01 125.3
C02 C01 Ta1 73.2(3)
C02 C01 C05 109.4(5)
C02 C01 H01 125.3
Ta1 C10 H10 117.1
C06 C10 Ta1 76.0(3)
C06 C10 H10 126.8
C06 C10 C09 106.4(5)
C09 C10 Ta1 72.3(3)
C09 C10 H10 126.8
Ta1 C03 H03 118.0
C04 C03 Ta1 70.8(3)
C04 C03 H03 127.2
C02 C03 Ta1 76.1(3)
C02 C03 C04 105.6(5)
C02 C03 H03 127.2
Ta1 C09 H09 119.3
C08 C09 Ta1 74.8(3)
C08 C09 H09 125.6
C10 C09 Ta1 72.1(3)
C10 C09 C08 108.8(5)
C10 C09 H09 125.6
C15 C16 H16A 109.5
C15 C16 H16B 109.5
C15 C16 H16C 109.5
H16A C16 H16B 109.5
H16A C16 H16C 109.5
H16B C16 H16C 109.5
H22A C22 H22B 109.5
H22A C22 H22C 109.5
H22B C22 H22C 109.5
C21 C22 H22A 109.5
C21 C22 H22B 109.5
C21 C22 H22C 109.5
Ta1 C02 H02 123.5
C01 C02 Ta1 73.4(3)
C01 C02 C03 109.3(5)
C01 C02 H02 125.3
C03 C02 Ta1 69.4(3)
C03 C02 H02 125.3
P2 C21 H21 105.1
C22 C21 P2 118.5(4)
C22 C21 H21 105.1
C20 C21 P2 110.5(4)
C20 C21 C22 111.5(5)
C20 C21 H21 105.1
H28A C28 H28B 109.5
H28A C28 H28C 109.5
H28B C28 H28C 109.5
C27 C28 H28A 109.5
C27 C28 H28B 109.5
C27 C28 H28C 109.5
O1 C29 Ru1 177.9(5)
C18 C17 H17A 109.5
C18 C17 H17B 109.5
C18 C17 H17C 109.5
H17A C17 H17B 109.5
H17A C17 H17C 109.5
H17B C17 H17C 109.5
P2 C27 H27 106.6
C26 C27 P2 112.5(4)
C26 C27 H27 106.6
C28 C27 P2 113.3(4)
C28 C27 C26 110.8(5)
C28 C27 H27 106.6
C24 C23 H23A 109.5
C24 C23 H23B 109.5
C24 C23 H23C 109.5
H23A C23 H23B 109.5
H23A C23 H23C 109.5
H23B C23 H23C 109.5
C24 C25 H25A 109.5
C24 C25 H25B 109.5
C24 C25 H25C 109.5
H25A C25 H25B 109.5
H25A C25 H25C 109.5
H25B C25 H25C 109.5
C18 C19 H19A 109.5
C18 C19 H19B 109.5
C18 C19 H19C 109.5
H19A C19 H19B 109.5
H19A C19 H19C 109.5
H19B C19 H19C 109.5
C21 C20 H20A 109.5
C21 C20 H20B 109.5
C21 C20 H20C 109.5
H20A C20 H20B 109.5
H20A C20 H20C 109.5
H20B C20 H20C 109.5

loop_
_geom_bond_atom_site_label_1
_geom_bond_atom_site_label_2
_geom_bond_distance
Ta1 Ru1 2.8677(6)
Ta1 C05 2.352(6)
Ta1 C06 2.405(5)
Ta1 C07 2.435(6)
Ta1 C08 2.380(6)
Ta1 C04 2.315(5)
Ta1 C01 2.440(6)
Ta1 C10 2.316(6)
Ta1 C03 2.351(5)
Ta1 C09 2.319(6)
Ta1 C02 2.438(6)
Ta1 H32 1.90(2)
Ta1 H31 1.90(2)
Ru1 P1 2.3654(15)
Ru1 P2 2.3496(14)
Ru1 C29 1.899(6)
Ru1 H32 1.80(7)
Ru1 H30 1.59(2)
Ru1 H31 1.86(11)
P1 C15 1.859(5)
P1 C18 1.876(6)
P1 C12 1.870(5)
P2 C24 1.863(6)
P2 C21 1.874(6)
P2 C27 1.867(5)
C05 H05 0.9500
C05 C04 1.432(8)
C05 C01 1.407(9)
C06 H06 0.9500
C06 C07 1.401(9)
C06 C10 1.416(9)
C24 H24 1.0000
C24 C23 1.537(8)
C24 C25 1.555(7)
C07 H07 0.9500
C07 C08 1.398(8)
O1 C29 1.155(7)
C14 H14A 0.9800
C14 H14B 0.9800
C14 H14C 0.9800
C14 C15 1.521(9)
C26 H26A 0.9800
C26 H26B 0.9800
C26 H26C 0.9800
C26 C27 1.526(8)
C15 H15 1.0000
C15 C16 1.532(8)
C18 H18 1.0000
C18 C17 1.523(8)
C18 C19 1.523(9)
C13 H13A 0.9800
C13 H13B 0.9800
C13 H13C 0.9800
C13 C12 1.539(8)
C08 H08 0.9500
C08 C09 1.416(9)
C11 H11A 0.9800
C11 H11B 0.9800
C11 H11C 0.9800
C11 C12 1.517(7)
C12 H12 1.0000
C04 H04 0.9500
C04 C03 1.432(8)
C01 H01 0.9500
C01 C02 1.402(9)
C10 H10 0.9500
C10 C09 1.416(8)
C03 H03 0.9500
C03 C02 1.421(8)
C09 H09 0.9500
C16 H16A 0.9800
C16 H16B 0.9800
C16 H16C 0.9800
C22 H22A 0.9800
C22 H22B 0.9800
C22 H22C 0.9800
C22 C21 1.547(9)
C02 H02 0.9500
C21 H21 1.0000
C21 C20 1.532(9)
C28 H28A 0.9800
C28 H28B 0.9800
C28 H28C 0.9800
C28 C27 1.525(8)
C17 H17A 0.9800
C17 H17B 0.9800
C17 H17C 0.9800
C27 H27 1.0000
C23 H23A 0.9800
C23 H23B 0.9800
C23 H23C 0.9800
C25 H25A 0.9800
C25 H25B 0.9800
C25 H25C 0.9800
C19 H19A 0.9800
C19 H19B 0.9800
C19 H19C 0.9800
C20 H20A 0.9800
C20 H20B 0.9800
C20 H20C 0.9800

loop_
_geom_torsion_atom_site_label_1
_geom_torsion_atom_site_label_2
_geom_torsion_atom_site_label_3
_geom_torsion_atom_site_label_4
_geom_torsion
Ta1 C05 C04 C03 -65.3(4)
Ta1 C05 C01 C02 62.8(4)
Ta1 C06 C07 C08 -61.9(4)
Ta1 C06 C10 C09 66.4(4)
Ta1 C07 C08 C09 -63.2(4)
Ta1 C08 C09 C10 -64.6(4)
Ta1 C04 C03 C02 -68.9(4)
Ta1 C01 C02 C03 60.4(4)
Ta1 C10 C09 C08 66.4(4)
Ta1 C03 C02 C01 -62.9(4)
Ru1 P1 C15 C14 73.0(4)
Ru1 P1 C15 C16 -53.1(5)
Ru1 P1 C18 C17 155.5(4)
Ru1 P1 C18 C19 -76.0(4)
Ru1 P1 C12 C13 -176.8(3)
Ru1 P1 C12 C11 55.7(4)
Ru1 P2 C24 C23 176.0(4)
Ru1 P2 C24 C25 47.1(4)
Ru1 P2 C21 C22 -154.1(4)
Ru1 P2 C21 C20 75.5(4)
Ru1 P2 C27 C26 61.8(4)
Ru1 P2 C27 C28 -64.9(4)
C05 C04 C03 Ta1 65.3(4)
C05 C04 C03 C02 -3.6(6)
C05 C01 C02 Ta1 -60.5(4)
C05 C01 C02 C03 -0.1(6)
C06 C07 C08 Ta1 62.5(4)
C06 C07 C08 C09 -0.7(7)
C06 C10 C09 Ta1 -69.0(4)
C06 C10 C09 C08 -2.6(7)
C24 P2 C21 C22 82.1(5)
C24 P2 C21 C20 -48.3(5)
C24 P2 C27 C26 -174.3(4)
C24 P2 C27 C28 59.0(5)
C07 C06 C10 Ta1 -64.3(4)
C07 C06 C10 C09 2.2(7)
C07 C08 C09 Ta1 66.7(4)
C07 C08 C09 C10 2.1(7)
C15 P1 C18 C17 33.2(5)
C15 P1 C18 C19 161.7(4)
C15 P1 C12 C13 -47.7(5)
C15 P1 C12 C11 -175.3(4)
C18 P1 C15 C14 -170.0(4)
C18 P1 C15 C16 63.9(5)
C18 P1 C12 C13 57.7(5)
C18 P1 C12 C11 -69.9(4)
C12 P1 C15 C14 -60.1(5)
C12 P1 C15 C16 173.9(4)
C12 P1 C18 C17 -71.1(5)
C12 P1 C18 C19 57.5(5)
C04 C05 C01 Ta1 -64.9(4)
C04 C05 C01 C02 -2.1(6)
C04 C03 C02 Ta1 65.1(4)
C04 C03 C02 C01 2.3(6)
C01 C05 C04 Ta1 68.8(4)
C01 C05 C04 C03 3.6(6)
C10 C06 C07 Ta1 61.0(4)
C10 C06 C07 C08 -0.9(7)
C21 P2 C24 C23 -55.5(5)
C21 P2 C24 C25 175.6(4)
C21 P2 C27 C26 -68.5(4)
C21 P2 C27 C28 164.8(4)
C27 P2 C24 C23 49.6(5)
C27 P2 C24 C25 -79.3(4)
C27 P2 C21 C22 -25.8(5)
C27 P2 C21 C20 -156.2(4)
